data_4020637
loop_
_publ_author_name
'Weiqing Yang'
'Deju Shang'
'Yanling Liu'
'Ying Du'
'Xiaoming Feng'

_publ_section_title
;
 Highly Enantioselective Synthesis of 2,6-Disubstituted and
 2,2,6-Trisubstituted Dihydropyrones: A One-Step
 Synthesis of (R)-(+)-Hepialone and Its Analogues
;
_journal_name_full 'Journal of Organic Chemistry'
_journal_page_first 8533
_journal_page_last 8537
_journal_paper_doi 10.1021/jo051458s
_journal_volume 70
_journal_year 2005
_chemical_formula_sum 'C12 H11 Br O2'
_chemical_formula_weight 267.12
_space_group_IT_number 4
_symmetry_cell_setting monoclinic
_symmetry_space_group_name_Hall 'P 2yb'
_symmetry_space_group_name_H-M 'P 1 21 1'
_cell_angle_alpha 90.00
_cell_angle_beta 92.84(3)
_cell_angle_gamma 90.00
_cell_formula_units_Z 2
_cell_length_a 5.589(2)
_cell_length_b 9.069(4)
_cell_length_c 11.255(4)
_cell_measurement_temperature 293(2)
_cell_volume 569.8(4)
_diffrn_ambient_temperature 293(2)
_exptl_crystal_density_diffrn 1.557
_cod_original_sg_symbol_H-M 'P 21'
_cod_database_code 4020637

loop_
_symmetry_equiv_pos_as_xyz
'x, y, z'
'-x, y+1/2, -z'

loop_
_atom_site_label
_atom_site_type_symbol
_atom_site_fract_x
_atom_site_fract_y
_atom_site_fract_z
_atom_site_U_iso_or_equiv
_atom_site_adp_type
_atom_site_occupancy
_atom_site_calc_flag
_atom_site_refinement_flags
_atom_site_disorder_assembly
_atom_site_disorder_group
Br Br 0.04316(10) 0.38873(6) 0.96324(6) 0.0731(3) Uani 1 d . . .
O1 O -0.4916(9) -0.2171(4) 0.7410(4) 0.0506(11) Uani 1 d . . .
O2 O -1.0349(10) -0.1729(5) 0.4880(5) 0.0764(13) Uani 1 d . . .
C1 C -0.1661(11) 0.2473(5) 0.8880(5) 0.0471(13) Uani 1 d . . .
C2 C -0.1172(12) 0.1980(7) 0.7768(5) 0.0522(14) Uani 1 d . . .
C3 C -0.2697(12) 0.0935(7) 0.7233(5) 0.0533(15) Uani 1 d . . .
C4 C -0.4629(12) 0.0387(6) 0.7809(5) 0.0405(13) Uani 1 d . . .
C5 C -0.5059(12) 0.0937(6) 0.8931(5) 0.0487(14) Uani 1 d . . .
C6 C -0.3601(10) 0.1992(6) 0.9474(5) 0.0451(12) Uani 1 d . . .
C7 C -0.6232(11) -0.0799(6) 0.7282(5) 0.0472(13) Uani 1 d . . .
C8 C -0.7070(12) -0.0584(6) 0.5994(5) 0.0510(14) Uani 1 d . . .
C9 C -0.8643(12) -0.1865(6) 0.5609(5) 0.0520(15) Uani 1 d . . .
C10 C -0.7869(11) -0.3268(6) 0.6107(5) 0.0534(14) Uani 1 d . . .
C11 C -0.5962(11) -0.3362(5) 0.6891(5) 0.0510(14) Uani 1 d . . .
C12 C -0.480(2) -0.4752(8) 0.7294(7) 0.073(2) Uani 1 d . . .
H5 H -0.649(10) 0.073(5) 0.930(4) 0.030(13) Uiso 1 d . . .
H6 H -0.408(15) 0.253(9) 1.029(7) 0.10(3) Uiso 1 d . . .
H7 H -0.795(12) -0.086(9) 0.779(5) 0.09(2) Uiso 1 d . . .
H82 H -0.557(11) -0.058(7) 0.552(5) 0.07(2) Uiso 1 d . . .
H10 H -0.877(12) -0.436(8) 0.589(5) 0.069(18) Uiso 1 d . . .
H2 H -0.005(10) 0.234(6) 0.737(5) 0.039(15) Uiso 1 d . . .
H3 H -0.225(11) 0.061(7) 0.640(6) 0.069(18) Uiso 1 d . . .
H81 H -0.793(9) 0.034(5) 0.573(4) 0.017(11) Uiso 1 d . . .
H121 H -0.510(12) -0.487(7) 0.834(6) 0.066(18) Uiso 1 d . . .
H122 H -0.536(18) -0.548(11) 0.697(8) 0.12(4) Uiso 1 d . . .
H123 H -0.31(3) -0.469(13) 0.705(11) 0.16(5) Uiso 1 d . . .

loop_
_atom_site_aniso_label
_atom_site_aniso_U_11
_atom_site_aniso_U_22
_atom_site_aniso_U_33
_atom_site_aniso_U_23
_atom_site_aniso_U_13
_atom_site_aniso_U_12
Br 0.0502(3) 0.0707(4) 0.0978(5) -0.0363(4) -0.0021(3) -0.0059(4)
O1 0.065(3) 0.0401(19) 0.045(2) -0.0033(18) -0.011(2) 0.003(2)
O2 0.082(3) 0.071(3) 0.073(2) -0.009(2) -0.041(3) 0.005(3)
C1 0.045(3) 0.037(3) 0.058(3) -0.008(2) -0.011(3) 0.010(2)
C2 0.047(3) 0.056(3) 0.055(3) -0.001(3) 0.010(3) -0.006(3)
C3 0.058(4) 0.059(3) 0.043(3) -0.008(3) 0.003(3) -0.005(3)
C4 0.041(3) 0.039(3) 0.041(3) 0.001(2) -0.007(3) 0.005(3)
C5 0.050(4) 0.047(3) 0.049(4) 0.004(3) 0.002(3) -0.006(3)
C6 0.044(3) 0.044(3) 0.047(3) -0.006(3) -0.001(2) 0.004(3)
C7 0.056(3) 0.034(3) 0.050(3) 0.001(2) -0.003(3) 0.008(3)
C8 0.057(4) 0.046(3) 0.048(3) 0.004(2) -0.017(3) 0.001(3)
C9 0.063(4) 0.045(3) 0.047(3) -0.007(2) -0.008(3) 0.005(3)
C10 0.064(4) 0.046(3) 0.049(3) -0.002(3) -0.007(3) -0.005(3)
C11 0.069(4) 0.031(3) 0.052(3) 0.001(2) 0.003(3) -0.003(3)
C12 0.101(7) 0.045(4) 0.071(5) 0.008(3) -0.012(5) 0.014(4)

loop_
_geom_bond_atom_site_label_1
_geom_bond_atom_site_label_2
_geom_bond_distance
_geom_bond_site_symmetry_2
_geom_bond_publ_flag
Br C1 1.906(5) . ?
O1 C11 1.347(6) . ?
O1 C7 1.449(7) . ?
O2 C9 1.232(7) . ?
C1 C2 1.370(8) . ?
C1 C6 1.372(8) . ?
C2 C3 1.391(8) . ?
C2 H2 0.85(6) . ?
C3 C4 1.380(9) . ?
C3 H3 1.02(6) . ?
C4 C5 1.389(8) . ?
C4 C7 1.503(8) . ?
C5 C6 1.380(9) . ?
C5 H5 0.94(5) . ?
C6 H6 1.08(9) . ?
C7 C8 1.514(8) . ?
C7 H7 1.14(6) . ?
C8 C9 1.507(8) . ?
C8 H82 1.02(6) . ?
C8 H81 1.00(5) . ?
C9 C10 1.448(8) . ?
C10 C11 1.352(8) . ?
C10 H10 1.13(7) . ?
C11 C12 1.478(8) . ?
C12 H121 1.20(7) . ?
C12 H122 0.81(10) . ?
C12 H123 0.99(14) . ?

loop_
_cod_related_entry_id
_cod_related_entry_database
_cod_related_entry_code
1 ChemSpider 9805108
